data_4132191
loop_
_publ_author_name
'Chu, Crystal K.'
'Lin, Tzu-Pin'
'Shao, Huiling'
'Liberman-Martin, Allegra L'
'Liu, Peng'
'Grubbs, Robert H.'

_publ_section_title
;
 Disentangling Ligand Effects on Metathesis Catalyst Activity:
 Experimental and Computational Studies of Ruthenium-Aminophosphine
 Complexes.
;
_journal_issue 16
_journal_name_full 'Journal of the American Chemical Society'
_journal_page_first 5634
_journal_page_last 5643
_journal_paper_doi 10.1021/jacs.8b02324
_journal_volume 140
_journal_year 2018
_chemical_formula_sum 'C50 H76 Cl2 N4 O1.5 P Ru'
_chemical_formula_weight 960.08
_chemical_name_common CyPpip2
_space_group_crystal_system monoclinic
_space_group_IT_number 14
_space_group_name_Hall '-P 2yn'
_space_group_name_H-M_alt 'P 1 21/n 1'
_atom_sites_solution_hydrogens geom
_audit_creation_method SHELXL-97
_cell_angle_alpha 90
_cell_angle_beta 102.711(9)
_cell_angle_gamma 90
_cell_formula_units_Z 4
_cell_length_a 12.582(4)
_cell_length_b 14.694(4)
_cell_length_c 26.929(9)
_cell_measurement_reflns_used 9872
_cell_measurement_temperature 100(2)
_cell_measurement_theta_max 60.270
_cell_measurement_theta_min 4.877
_cell_volume 4857(3)
_computing_structure_refinement 'SHELXL-2013 (Sheldrick, 2013)'
_diffrn_ambient_temperature 100(2)
_diffrn_measured_fraction_theta_full 0.999
_diffrn_measured_fraction_theta_max 0.922
_diffrn_measurement_device_type 'CCD area detector'
_diffrn_radiation_type MoK\a
_diffrn_radiation_wavelength 0.71073
_diffrn_reflns_av_R_equivalents 0.0561
_diffrn_reflns_av_unetI/netI 0.0580
_diffrn_reflns_Laue_measured_fraction_full 0.999
_diffrn_reflns_Laue_measured_fraction_max 0.922
_diffrn_reflns_limit_h_max 17
_diffrn_reflns_limit_h_min -18
_diffrn_reflns_limit_k_max 21
_diffrn_reflns_limit_k_min -21
_diffrn_reflns_limit_l_max 39
_diffrn_reflns_limit_l_min -39
_diffrn_reflns_number 109331
_diffrn_reflns_point_group_measured_fraction_full 0.999
_diffrn_reflns_point_group_measured_fraction_max 0.922
_diffrn_reflns_theta_full 25.242
_diffrn_reflns_theta_max 31.312
_diffrn_reflns_theta_min 2.080
_exptl_absorpt_coefficient_mu 0.507
_exptl_absorpt_correction_T_max 1.0000
_exptl_absorpt_correction_T_min 0.9533
_exptl_absorpt_correction_type multi-scan
_exptl_absorpt_process_details sadabs
_exptl_crystal_colour brown
_exptl_crystal_density_diffrn 1.313
_exptl_crystal_description block
_exptl_crystal_F_000 2036
_exptl_crystal_size_max 0.150
_exptl_crystal_size_mid 0.150
_exptl_crystal_size_min 0.020
_refine_diff_density_max 2.255
_refine_diff_density_min -1.253
_refine_diff_density_rms 0.194
_refine_ls_extinction_method none
_refine_ls_goodness_of_fit_ref 1.038
_refine_ls_hydrogen_treatment constr
_refine_ls_matrix_type full
_refine_ls_number_parameters 538
_refine_ls_number_reflns 14689
_refine_ls_number_restraints 2
_refine_ls_restrained_S_all 1.038
_refine_ls_R_factor_all 0.1013
_refine_ls_R_factor_gt 0.0645
_refine_ls_shift/su_max 0.001
_refine_ls_shift/su_mean 0.000
_refine_ls_structure_factor_coef Fsqd
_refine_ls_weighting_details
;
 w=1/[\s^2^(Fo^2^)+(0.0672P)^2^+17.5230P]
 where P=(Fo^2^+2Fc^2^)/3
;
_refine_ls_weighting_scheme calc
_refine_ls_wR_factor_gt 0.1465
_refine_ls_wR_factor_ref 0.1643
_reflns_Friedel_coverage 0.000
_reflns_number_gt 10910
_reflns_number_total 14689
_reflns_threshold_expression 'I > 2\s(I)'
_cod_data_source_file ja8b02324_si_003.cif
_cod_data_source_block mm
_cod_depositor_comments
;

2021-04-11
Z value and formula fixed to values more according to usual
chemical conventions.                 miguel
;
_cod_original_formula_sum 'C100 H152 Cl4 N8 O3 P2 Ru2 Si0'
_cod_original_formula_weight 1920.17
_cod_original_formula_units_Z 2
_cod_original_cell_volume 4856(3)
_cod_original_sg_symbol_H-M 'P 21/n'
_cod_database_code 4132191
_shelx_space_group_comment
;
The symmetry employed for this shelxl refinement is uniquely defined
by the following loop, which should always be used as a source of
symmetry information in preference to the above space-group names.
They are only intended as comments.
;
_shelx_estimated_absorpt_t_min 0.928
_shelx_estimated_absorpt_t_max 0.990
_shelxl_version_number 2013-2

loop_
_space_group_symop_operation_xyz
'x, y, z'
'-x+1/2, y+1/2, -z+1/2'
'-x, -y, -z'
'x-1/2, -y-1/2, z-1/2'

loop_
_atom_site_label
_atom_site_type_symbol
_atom_site_fract_x
_atom_site_fract_y
_atom_site_fract_z
_atom_site_U_iso_or_equiv
_atom_site_adp_type
_atom_site_occupancy
_atom_site_site_symmetry_order
_atom_site_calc_flag
_atom_site_refinement_flags_posn
_atom_site_refinement_flags_adp
_atom_site_refinement_flags_occupancy
Ru1 Ru 0.46616(2) 0.47334(2) 0.70147(2) 0.01341(7) Uani 1 1 d . . .
Cl2 Cl 0.32481(6) 0.58462(5) 0.69736(3) 0.02131(17) Uani 1 1 d . . .
Cl1 Cl 0.61289(6) 0.36683(6) 0.72409(3) 0.02002(16) Uani 1 1 d . . .
P1 P 0.59701(7) 0.59294(6) 0.71196(3) 0.01875(18) Uani 1 1 d . . .
N1 N 0.3233(2) 0.29900(19) 0.69514(11) 0.0187(6) Uani 1 1 d . . .
C2 C 0.4681(3) 0.4215(2) 0.59070(13) 0.0212(7) Uani 1 1 d . . .
C1 C 0.4279(3) 0.4667(2) 0.63160(13) 0.0194(6) Uani 1 1 d . . .
H1A H 0.3650 0.5022 0.6184 0.023 Uiso 1 1 calc R U .
C20 C 0.3923(3) 0.4121(2) 0.81467(12) 0.0185(6) Uani 1 1 d . . .
N2 N 0.3694(2) 0.35078(18) 0.77209(11) 0.0172(5) Uani 1 1 d . . .
C25 C 0.4883(3) 0.4031(2) 0.85174(13) 0.0208(7) Uani 1 1 d . . .
C21 C 0.3086(3) 0.4715(2) 0.82110(13) 0.0209(7) Uani 1 1 d . . .
C9 C 0.3188(3) 0.2624(2) 0.77903(14) 0.0239(7) Uani 1 1 d . . .
H9A H 0.2594 0.2696 0.7975 0.029 Uiso 1 1 calc R U .
H9B H 0.3733 0.2189 0.7977 0.029 Uiso 1 1 calc R U .
C10 C 0.2750(3) 0.2317(3) 0.72449(15) 0.0265(8) Uani 1 1 d . . .
H10A H 0.2993 0.1692 0.7189 0.032 Uiso 1 1 calc R U .
H10B H 0.1944 0.2341 0.7154 0.032 Uiso 1 1 calc R U .
C19 C 0.1406(3) 0.4002(3) 0.63847(17) 0.0302(8) Uani 1 1 d . . .
H19A H 0.0808 0.4265 0.6129 0.045 Uiso 1 1 calc R U .
H19B H 0.1874 0.4492 0.6558 0.045 Uiso 1 1 calc R U .
H19C H 0.1107 0.3658 0.6634 0.045 Uiso 1 1 calc R U .
C26 C 0.2009(3) 0.4727(3) 0.78339(14) 0.0235(7) Uani 1 1 d . . .
H26A H 0.1529 0.5178 0.7940 0.035 Uiso 1 1 calc R U .
H26B H 0.1671 0.4124 0.7820 0.035 Uiso 1 1 calc R U .
H26C H 0.2124 0.4887 0.7496 0.035 Uiso 1 1 calc R U .
C6 C 0.4408(4) 0.3983(3) 0.49923(15) 0.0371(10) Uani 1 1 d . . .
H6A H 0.4013 0.4110 0.4657 0.044 Uiso 1 1 calc R U .
C28 C 0.5730(3) 0.3330(3) 0.84795(14) 0.0270(8) Uani 1 1 d . . .
H28A H 0.6337 0.3377 0.8777 0.040 Uiso 1 1 calc R U .
H28B H 0.5998 0.3434 0.8169 0.040 Uiso 1 1 calc R U .
H28C H 0.5408 0.2721 0.8468 0.040 Uiso 1 1 calc R U .
C11 C 0.2969(3) 0.2909(2) 0.64086(13) 0.0186(6) Uani 1 1 d . . .
C13 C 0.3258(3) 0.2210(3) 0.56452(15) 0.0281(8) Uani 1 1 d . . .
H13A H 0.3663 0.1809 0.5480 0.034 Uiso 1 1 calc R U .
C24 C 0.5030(3) 0.4599(3) 0.89432(14) 0.0257(8) Uani 1 1 d . . .
H24A H 0.5687 0.4557 0.9196 0.031 Uiso 1 1 calc R U .
C12 C 0.3568(3) 0.2309(2) 0.61732(14) 0.0211(7) Uani 1 1 d . . .
C16 C 0.2064(3) 0.3378(2) 0.61281(14) 0.0237(7) Uani 1 1 d . . .
C8 C 0.3733(2) 0.3684(2) 0.72346(13) 0.0157(6) Uani 1 1 d . . .
C23 C 0.4242(3) 0.5226(3) 0.90072(14) 0.0263(7) Uani 1 1 d . . .
C7 C 0.4096(3) 0.4379(3) 0.54062(14) 0.0267(8) Uani 1 1 d . . .
H7A H 0.3476 0.4766 0.5351 0.032 Uiso 1 1 calc R U .
C22 C 0.3274(3) 0.5266(3) 0.86387(14) 0.0250(7) Uani 1 1 d . . .
H22A H 0.2726 0.5685 0.8682 0.030 Uiso 1 1 calc R U .
C17 C 0.4531(3) 0.1800(3) 0.64751(15) 0.0258(8) Uani 1 1 d . . .
H17A H 0.4839 0.1412 0.6246 0.039 Uiso 1 1 calc R U .
H17B H 0.4298 0.1421 0.6731 0.039 Uiso 1 1 calc R U .
H17C H 0.5084 0.2234 0.6645 0.039 Uiso 1 1 calc R U .
C27 C 0.4426(4) 0.5850(3) 0.94630(16) 0.0366(10) Uani 1 1 d . . .
H27A H 0.3788 0.6243 0.9441 0.055 Uiso 1 1 calc R U .
H27B H 0.5071 0.6227 0.9468 0.055 Uiso 1 1 calc R U .
H27C H 0.4538 0.5487 0.9775 0.055 Uiso 1 1 calc R U .
C15 C 0.1793(3) 0.3254(3) 0.56039(15) 0.0299(8) Uani 1 1 d . . .
H15A H 0.1187 0.3574 0.5409 0.036 Uiso 1 1 calc R U .
C5 C 0.5289(4) 0.3407(3) 0.50682(17) 0.0434(11) Uani 1 1 d . . .
H5A H 0.5499 0.3132 0.4785 0.052 Uiso 1 1 calc R U .
C3 C 0.5571(3) 0.3632(3) 0.59741(15) 0.0271(8) Uani 1 1 d . . .
H3A H 0.5979 0.3507 0.6308 0.032 Uiso 1 1 calc R U .
C14 C 0.2381(3) 0.2676(3) 0.53547(15) 0.0301(8) Uani 1 1 d . . .
C4 C 0.5872(4) 0.3229(3) 0.55576(17) 0.0394(10) Uani 1 1 d . . .
H4A H 0.6479 0.2829 0.5609 0.047 Uiso 1 1 calc R U .
C18 C 0.2058(4) 0.2554(4) 0.47849(16) 0.0445(11) Uani 1 1 d . . .
H18A H 0.2555 0.2122 0.4676 0.067 Uiso 1 1 calc R U .
H18B H 0.2098 0.3141 0.4618 0.067 Uiso 1 1 calc R U .
H18C H 0.1311 0.2320 0.4691 0.067 Uiso 1 1 calc R U .
O1 O 0.2015(6) 0.7313(5) 0.5165(3) 0.123(2) Uani 1 1 d . . .
C47 C 0.1212(7) 0.6776(7) 0.5750(3) 0.094(3) Uani 1 1 d . . .
H47A H 0.0533 0.6804 0.5878 0.113 Uiso 1 1 calc R U .
H47B H 0.1829 0.6669 0.6043 0.113 Uiso 1 1 calc R U .
C46 C 0.1136(9) 0.5949(6) 0.5339(6) 0.151(5) Uani 1 1 d . . .
H46A H 0.1628 0.5437 0.5473 0.181 Uiso 1 1 calc R U .
H46B H 0.0382 0.5721 0.5220 0.181 Uiso 1 1 calc R U .
C45 C 0.1522(7) 0.6472(6) 0.4934(4) 0.092(2) Uani 1 1 d . . .
H45A H 0.2063 0.6110 0.4801 0.110 Uiso 1 1 calc R U .
H45B H 0.0901 0.6611 0.4648 0.110 Uiso 1 1 calc R U .
C48 C 0.1363(8) 0.7591(10) 0.5513(4) 0.140(5) Uani 1 1 d . . .
H48A H 0.1751 0.8041 0.5762 0.168 Uiso 1 1 calc R U .
H48B H 0.0659 0.7852 0.5331 0.168 Uiso 1 1 calc R U .
C49 C 0.3278(11) 0.9676(9) 0.5064(5) 0.150(5) Uani 1 1 d D . .
H49A H 0.2690 0.9234 0.5049 0.224 Uiso 1 1 calc R U .
H49B H 0.3094 1.0087 0.4771 0.224 Uiso 1 1 calc R U .
H49C H 0.3372 1.0030 0.5379 0.224 Uiso 1 1 calc R U .
O2 O 0.5000 1.0000 0.5000 0.259(11) Uani 1 2 d DS . P
C50 C 0.4317(9) 0.9184(5) 0.5053(9) 0.78(7) Uani 1 1 d D . .
H50A H 0.4604 0.8845 0.5372 0.933 Uiso 1 1 calc R U .
H50B H 0.4236 0.8768 0.4758 0.933 Uiso 1 1 calc R U .
N4 N 0.6247(2) 0.6199(2) 0.77465(11) 0.0228(6) Uani 1 1 d . . .
C40 C 0.5384(3) 0.6630(3) 0.79519(16) 0.0322(9) Uani 1 1 d . . .
H40A H 0.4924 0.6157 0.8062 0.039 Uiso 1 1 calc R U .
H40B H 0.4916 0.7005 0.7685 0.039 Uiso 1 1 calc R U .
N3 N 0.5611(3) 0.6940(2) 0.68428(13) 0.0353(8) Uani 1 1 d . . .
C44 C 0.6934(3) 0.5613(3) 0.81225(15) 0.0340(9) Uani 1 1 d . . .
H44A H 0.7480 0.5301 0.7968 0.041 Uiso 1 1 calc R U .
H44B H 0.6483 0.5144 0.8242 0.041 Uiso 1 1 calc R U .
C29 C 0.7292(3) 0.5653(3) 0.70058(15) 0.0336(10) Uani 1 1 d . . .
H29A H 0.7467 0.5044 0.7168 0.040 Uiso 1 1 calc R U .
C35 C 0.4980(4) 0.7004(3) 0.63274(16) 0.0342(9) Uani 1 1 d . . .
H35A H 0.4522 0.6453 0.6242 0.041 Uiso 1 1 calc R U .
H35B H 0.5472 0.7046 0.6088 0.041 Uiso 1 1 calc R U .
C34 C 0.7239(3) 0.5493(3) 0.64577(19) 0.0402(11) Uani 1 1 d . . .
H34A H 0.7071 0.6078 0.6274 0.048 Uiso 1 1 calc R U .
H34B H 0.6628 0.5072 0.6326 0.048 Uiso 1 1 calc R U .
C38 C 0.5655(4) 0.8613(4) 0.6934(2) 0.0531(14) Uani 1 1 d . . .
H38A H 0.5179 0.8614 0.7182 0.064 Uiso 1 1 calc R U .
H38B H 0.6151 0.9143 0.7009 0.064 Uiso 1 1 calc R U .
C36 C 0.4258(4) 0.7848(3) 0.6279(2) 0.0509(13) Uani 1 1 d . . .
H36A H 0.3748 0.7797 0.6510 0.061 Uiso 1 1 calc R U .
H36B H 0.3826 0.7905 0.5926 0.061 Uiso 1 1 calc R U .
C39 C 0.6318(4) 0.7749(3) 0.6994(2) 0.0519(14) Uani 1 1 d . . .
H39A H 0.6863 0.7784 0.6780 0.062 Uiso 1 1 calc R U .
H39B H 0.6713 0.7684 0.7353 0.062 Uiso 1 1 calc R U .
C37 C 0.4988(5) 0.8695(3) 0.6420(2) 0.0596(15) Uani 1 1 d . . .
H37A H 0.5466 0.8763 0.6175 0.071 Uiso 1 1 calc R U .
H37B H 0.4526 0.9245 0.6397 0.071 Uiso 1 1 calc R U .
C30 C 0.8277(4) 0.6234(5) 0.72283(19) 0.0593(17) Uani 1 1 d . . .
H30A H 0.8334 0.6314 0.7598 0.071 Uiso 1 1 calc R U .
H30B H 0.8193 0.6843 0.7067 0.071 Uiso 1 1 calc R U .
C32 C 0.9270(4) 0.5661(4) 0.6577(3) 0.0586(16) Uani 1 1 d . . .
H32A H 0.9938 0.5348 0.6529 0.070 Uiso 1 1 calc R U .
H32B H 0.9234 0.6264 0.6411 0.070 Uiso 1 1 calc R U .
C41 C 0.5899(5) 0.7227(4) 0.8404(2) 0.0560(15) Uani 1 1 d . . .
H41A H 0.6308 0.7729 0.8287 0.067 Uiso 1 1 calc R U .
H41B H 0.5320 0.7497 0.8553 0.067 Uiso 1 1 calc R U .
C31 C 0.9314(4) 0.5777(5) 0.7137(3) 0.078(3) Uani 1 1 d . . .
H31A H 0.9955 0.6153 0.7292 0.094 Uiso 1 1 calc R U .
H31B H 0.9402 0.5174 0.7305 0.094 Uiso 1 1 calc R U .
C42 C 0.6660(4) 0.6679(5) 0.8803(2) 0.0620(18) Uani 1 1 d . . .
H42A H 0.6240 0.6223 0.8952 0.074 Uiso 1 1 calc R U .
H42B H 0.7034 0.7085 0.9080 0.074 Uiso 1 1 calc R U .
C43 C 0.7503(4) 0.6196(6) 0.85657(19) 0.067(2) Uani 1 1 d . . .
H43A H 0.7968 0.6653 0.8446 0.080 Uiso 1 1 calc R U .
H43B H 0.7977 0.5810 0.8824 0.080 Uiso 1 1 calc R U .
C33 C 0.8270(5) 0.5101(5) 0.6334(4) 0.089(3) Uani 1 1 d . . .
H33A H 0.8193 0.5091 0.5960 0.106 Uiso 1 1 calc R U .
H33B H 0.8369 0.4466 0.6459 0.106 Uiso 1 1 calc R U .

loop_
_atom_site_aniso_label
_atom_site_aniso_U_11
_atom_site_aniso_U_22
_atom_site_aniso_U_33
_atom_site_aniso_U_23
_atom_site_aniso_U_13
_atom_site_aniso_U_12
Ru1 0.01174(11) 0.01170(12) 0.01665(12) 0.00045(10) 0.00284(8) -0.00097(9)
Cl2 0.0175(4) 0.0152(4) 0.0318(4) 0.0010(3) 0.0065(3) 0.0018(3)
Cl1 0.0167(3) 0.0203(4) 0.0227(4) 0.0025(3) 0.0036(3) 0.0040(3)
P1 0.0164(4) 0.0196(4) 0.0196(4) 0.0007(3) 0.0026(3) -0.0057(3)
N1 0.0213(14) 0.0147(13) 0.0217(14) 0.0001(11) 0.0079(11) -0.0050(11)
C2 0.0255(17) 0.0202(16) 0.0182(16) 0.0003(13) 0.0057(13) -0.0065(13)
C1 0.0172(15) 0.0196(16) 0.0201(15) 0.0034(13) 0.0012(12) -0.0013(13)
C20 0.0242(16) 0.0156(15) 0.0177(15) 0.0012(12) 0.0091(13) 0.0013(12)
N2 0.0214(13) 0.0131(12) 0.0189(13) 0.0002(10) 0.0081(11) -0.0005(10)
C25 0.0251(17) 0.0194(16) 0.0187(16) 0.0031(13) 0.0067(13) 0.0064(13)
C21 0.0222(16) 0.0190(15) 0.0232(16) 0.0051(14) 0.0089(13) 0.0034(13)
C9 0.0301(18) 0.0165(16) 0.0287(18) 0.0025(14) 0.0143(15) -0.0032(14)
C10 0.0305(19) 0.0206(17) 0.0310(19) 0.0016(15) 0.0122(16) -0.0095(14)
C19 0.0193(17) 0.0270(19) 0.042(2) -0.0068(17) 0.0019(16) 0.0021(14)
C26 0.0198(16) 0.0231(17) 0.0287(18) 0.0019(15) 0.0079(14) 0.0011(14)
C6 0.049(3) 0.046(3) 0.0172(18) 0.0016(17) 0.0085(17) -0.011(2)
C28 0.0316(19) 0.0265(18) 0.0228(17) 0.0034(14) 0.0059(15) 0.0153(15)
C11 0.0170(15) 0.0172(15) 0.0216(16) 0.0002(13) 0.0045(12) -0.0065(12)
C13 0.0290(19) 0.0283(19) 0.0275(19) -0.0096(15) 0.0070(15) -0.0100(15)
C24 0.0274(18) 0.0281(19) 0.0205(17) -0.0009(14) 0.0028(14) 0.0042(15)
C12 0.0191(16) 0.0179(16) 0.0268(17) -0.0038(13) 0.0062(13) -0.0061(13)
C16 0.0168(16) 0.0227(17) 0.0306(19) -0.0016(14) 0.0028(14) -0.0062(13)
C8 0.0117(13) 0.0137(14) 0.0226(16) 0.0007(12) 0.0057(12) 0.0023(11)
C23 0.0326(19) 0.0254(18) 0.0221(17) -0.0002(14) 0.0082(14) 0.0059(15)
C7 0.0277(18) 0.0289(19) 0.0228(18) 0.0030(15) 0.0044(14) -0.0069(15)
C22 0.0298(18) 0.0219(17) 0.0255(17) -0.0001(14) 0.0109(14) 0.0077(15)
C17 0.0208(17) 0.0241(18) 0.033(2) -0.0023(15) 0.0062(15) -0.0010(14)
C27 0.043(2) 0.038(2) 0.028(2) -0.0097(18) 0.0034(18) 0.0098(19)
C15 0.0217(17) 0.031(2) 0.032(2) 0.0006(16) -0.0048(15) -0.0050(15)
C5 0.061(3) 0.049(3) 0.026(2) -0.0047(19) 0.023(2) 0.000(2)
C3 0.0291(19) 0.0296(19) 0.0241(18) 0.0007(15) 0.0093(15) 0.0003(15)
C14 0.032(2) 0.032(2) 0.0232(18) -0.0018(15) 0.0015(15) -0.0109(16)
C4 0.046(3) 0.046(3) 0.032(2) -0.0021(19) 0.0204(19) 0.008(2)
C18 0.050(3) 0.057(3) 0.023(2) -0.005(2) -0.0008(19) -0.012(2)
O1 0.135(6) 0.135(6) 0.106(5) -0.027(4) 0.040(4) -0.005(5)
C47 0.082(5) 0.121(7) 0.081(5) 0.039(5) 0.023(4) 0.039(5)
C46 0.107(7) 0.060(5) 0.300(17) 0.069(8) 0.075(9) 0.038(5)
C45 0.073(5) 0.094(6) 0.118(7) -0.009(5) 0.041(5) -0.011(4)
C48 0.083(6) 0.217(15) 0.122(9) -0.012(9) 0.025(6) 0.052(8)
C49 0.244(16) 0.118(10) 0.096(8) -0.020(7) 0.057(9) 0.028(10)
O2 0.47(3) 0.159(15) 0.185(17) 0.068(15) 0.141(19) 0.033(19)
C50 1.9(2) 0.25(3) 0.117(19) -0.07(2) 0.10(5) 0.17(7)
N4 0.0194(14) 0.0282(16) 0.0216(14) -0.0019(12) 0.0061(11) -0.0020(12)
C40 0.031(2) 0.032(2) 0.036(2) -0.0062(17) 0.0133(17) 0.0030(17)
N3 0.041(2) 0.0309(18) 0.0317(18) 0.0039(14) 0.0030(15) -0.0223(16)
C44 0.0237(18) 0.055(3) 0.0220(18) 0.0006(18) 0.0035(15) 0.0102(18)
C29 0.029(2) 0.050(3) 0.0218(18) 0.0012(17) 0.0064(15) -0.0258(19)
C35 0.042(2) 0.0249(19) 0.031(2) 0.0019(16) -0.0016(18) 0.0021(17)
C34 0.0219(19) 0.047(3) 0.053(3) -0.029(2) 0.0101(18) -0.0046(17)
C38 0.045(3) 0.060(3) 0.061(3) -0.033(3) 0.025(3) -0.022(2)
C36 0.046(3) 0.039(3) 0.065(3) -0.001(2) 0.004(2) 0.011(2)
C39 0.059(3) 0.039(3) 0.048(3) 0.015(2) -0.009(2) -0.033(2)
C37 0.067(4) 0.029(2) 0.077(4) 0.002(3) 0.004(3) 0.015(2)
C30 0.052(3) 0.096(4) 0.036(2) -0.027(3) 0.024(2) -0.053(3)
C32 0.033(2) 0.046(3) 0.100(5) -0.023(3) 0.021(3) 0.004(2)
C41 0.070(4) 0.046(3) 0.061(3) -0.030(3) 0.034(3) -0.012(3)
C31 0.024(2) 0.087(5) 0.109(5) 0.072(4) -0.018(3) -0.018(3)
C42 0.046(3) 0.102(5) 0.039(3) -0.041(3) 0.010(2) -0.030(3)
C43 0.028(2) 0.139(6) 0.029(2) -0.020(3) -0.0026(19) -0.005(3)
C33 0.043(3) 0.072(4) 0.157(8) -0.067(5) 0.034(4) -0.007(3)

loop_
_atom_type_symbol
_atom_type_description
_atom_type_scat_dispersion_real
_atom_type_scat_dispersion_imag
_atom_type_scat_source
C C 0.0033 0.0016 'International Tables Vol C Tables 4.2.6.8 and 6.1.1.4'
H H 0.0000 0.0000 'International Tables Vol C Tables 4.2.6.8 and 6.1.1.4'
N N 0.0061 0.0033 'International Tables Vol C Tables 4.2.6.8 and 6.1.1.4'
Si Si 0.0817 0.0704 'International Tables Vol C Tables 4.2.6.8 and 6.1.1.4'
P P 0.1023 0.0942 'International Tables Vol C Tables 4.2.6.8 and 6.1.1.4'
Cl Cl 0.1484 0.1585 'International Tables Vol C Tables 4.2.6.8 and 6.1.1.4'
Ru Ru -1.2594 0.8363 'International Tables Vol C Tables 4.2.6.8 and 6.1.1.4'
O O 0.0106 0.0060 'International Tables Vol C Tables 4.2.6.8 and 6.1.1.4'

loop_
_geom_angle_atom_site_label_1
_geom_angle_atom_site_label_2
_geom_angle_atom_site_label_3
_geom_angle
_geom_angle_site_symmetry_3
C1 Ru1 C8 102.32(14) .
C1 Ru1 P1 100.29(11) .
C8 Ru1 P1 157.29(9) .
C1 Ru1 Cl1 103.82(11) .
C8 Ru1 Cl1 83.92(9) .
P1 Ru1 Cl1 88.74(4) .
C1 Ru1 Cl2 87.97(11) .
C8 Ru1 Cl2 93.47(9) .
P1 Ru1 Cl2 89.35(4) .
Cl1 Ru1 Cl2 168.20(3) .
N3 P1 N4 102.26(17) .
N3 P1 C29 107.0(2) .
N4 P1 C29 103.13(17) .
N3 P1 Ru1 119.25(12) .
N4 P1 Ru1 105.99(11) .
C29 P1 Ru1 116.96(15) .
C8 N1 C11 128.1(3) .
C8 N1 C10 113.6(3) .
C11 N1 C10 117.4(3) .
C3 C2 C7 117.8(3) .
C3 C2 C1 125.6(3) .
C7 C2 C1 116.6(3) .
C2 C1 Ru1 137.4(3) .
C2 C1 H1A 111.3 .
Ru1 C1 H1A 111.3 .
C25 C20 C21 121.7(3) .
C25 C20 N2 120.1(3) .
C21 C20 N2 117.5(3) .
C8 N2 C20 127.7(3) .
C8 N2 C9 113.6(3) .
C20 N2 C9 117.9(3) .
C20 C25 C24 117.9(3) .
C20 C25 C28 122.2(3) .
C24 C25 C28 119.9(3) .
C22 C21 C20 118.0(3) .
C22 C21 C26 121.1(3) .
C20 C21 C26 120.8(3) .
N2 C9 C10 102.3(3) .
N2 C9 H9A 111.3 .
C10 C9 H9A 111.3 .
N2 C9 H9B 111.3 .
C10 C9 H9B 111.3 .
H9A C9 H9B 109.2 .
N1 C10 C9 102.4(3) .
N1 C10 H10A 111.3 .
C9 C10 H10A 111.3 .
N1 C10 H10B 111.3 .
C9 C10 H10B 111.3 .
H10A C10 H10B 109.2 .
C16 C19 H19A 109.5 .
C16 C19 H19B 109.5 .
H19A C19 H19B 109.5 .
C16 C19 H19C 109.5 .
H19A C19 H19C 109.5 .
H19B C19 H19C 109.5 .
C21 C26 H26A 109.5 .
C21 C26 H26B 109.5 .
H26A C26 H26B 109.5 .
C21 C26 H26C 109.5 .
H26A C26 H26C 109.5 .
H26B C26 H26C 109.5 .
C5 C6 C7 120.0(4) .
C5 C6 H6A 120.0 .
C7 C6 H6A 120.0 .
C25 C28 H28A 109.5 .
C25 C28 H28B 109.5 .
H28A C28 H28B 109.5 .
C25 C28 H28C 109.5 .
H28A C28 H28C 109.5 .
H28B C28 H28C 109.5 .
C12 C11 C16 121.4(3) .
C12 C11 N1 119.2(3) .
C16 C11 N1 119.2(3) .
C14 C13 C12 122.1(4) .
C14 C13 H13A 118.9 .
C12 C13 H13A 118.9 .
C23 C24 C25 121.9(3) .
C23 C24 H24A 119.1 .
C25 C24 H24A 119.1 .
C13 C12 C11 118.0(3) .
C13 C12 C17 120.6(3) .
C11 C12 C17 121.3(3) .
C15 C16 C11 118.1(3) .
C15 C16 C19 120.8(3) .
C11 C16 C19 121.1(3) .
N1 C8 N2 107.1(3) .
N1 C8 Ru1 128.2(2) .
N2 C8 Ru1 123.9(2) .
C24 C23 C22 118.4(3) .
C24 C23 C27 121.1(4) .
C22 C23 C27 120.4(3) .
C6 C7 C2 121.1(4) .
C6 C7 H7A 119.5 .
C2 C7 H7A 119.5 .
C21 C22 C23 122.0(3) .
C21 C22 H22A 119.0 .
C23 C22 H22A 119.0 .
C12 C17 H17A 109.5 .
C12 C17 H17B 109.5 .
H17A C17 H17B 109.5 .
C12 C17 H17C 109.5 .
H17A C17 H17C 109.5 .
H17B C17 H17C 109.5 .
C23 C27 H27A 109.5 .
C23 C27 H27B 109.5 .
H27A C27 H27B 109.5 .
C23 C27 H27C 109.5 .
H27A C27 H27C 109.5 .
H27B C27 H27C 109.5 .
C16 C15 C14 122.2(4) .
C16 C15 H15A 118.9 .
C14 C15 H15A 118.9 .
C6 C5 C4 119.9(4) .
C6 C5 H5A 120.0 .
C4 C5 H5A 120.0 .
C2 C3 C4 120.8(4) .
C2 C3 H3A 119.6 .
C4 C3 H3A 119.6 .
C13 C14 C15 118.1(4) .
C13 C14 C18 121.2(4) .
C15 C14 C18 120.7(4) .
C5 C4 C3 120.3(4) .
C5 C4 H4A 119.8 .
C3 C4 H4A 119.8 .
C14 C18 H18A 109.5 .
C14 C18 H18B 109.5 .
H18A C18 H18B 109.5 .
C14 C18 H18C 109.5 .
H18A C18 H18C 109.5 .
H18B C18 H18C 109.5 .
C48 O1 C45 105.6(8) .
C48 C47 C46 108.9(8) .
C48 C47 H47A 109.9 .
C46 C47 H47A 109.9 .
C48 C47 H47B 109.9 .
C46 C47 H47B 109.9 .
H47A C47 H47B 108.3 .
C45 C46 C47 97.6(7) .
C45 C46 H46A 112.3 .
C47 C46 H46A 112.3 .
C45 C46 H46B 112.3 .
C47 C46 H46B 112.3 .
H46A C46 H46B 109.8 .
O1 C45 C46 107.4(8) .
O1 C45 H45A 110.2 .
C46 C45 H45A 110.2 .
O1 C45 H45B 110.2 .
C46 C45 H45B 110.2 .
H45A C45 H45B 108.5 .
C47 C48 O1 102.2(10) .
C47 C48 H48A 111.3 .
O1 C48 H48A 111.3 .
C47 C48 H48B 111.3 .
O1 C48 H48B 111.3 .
H48A C48 H48B 109.2 .
C50 C49 H49A 109.5 .
C50 C49 H49B 109.5 .
H49A C49 H49B 109.5 .
C50 C49 H49C 109.5 .
H49A C49 H49C 109.5 .
H49B C49 H49C 109.5 .
C50 O2 C50 180.0 3_676
O2 C50 C49 97.8(8) .
O2 C50 H50A 112.2 .
C49 C50 H50A 112.2 .
O2 C50 H50B 112.2 .
C49 C50 H50B 112.2 .
H50A C50 H50B 109.8 .
C44 N4 C40 111.6(3) .
C44 N4 P1 120.9(3) .
C40 N4 P1 118.0(3) .
N4 C40 C41 109.3(4) .
N4 C40 H40A 109.8 .
C41 C40 H40A 109.8 .
N4 C40 H40B 109.8 .
C41 C40 H40B 109.8 .
H40A C40 H40B 108.3 .
C35 N3 C39 112.4(3) .
C35 N3 P1 121.5(3) .
C39 N3 P1 120.0(3) .
N4 C44 C43 108.5(4) .
N4 C44 H44A 110.0 .
C43 C44 H44A 110.0 .
N4 C44 H44B 110.0 .
C43 C44 H44B 110.0 .
H44A C44 H44B 108.4 .
C34 C29 C30 109.7(3) .
C34 C29 P1 111.4(3) .
C30 C29 P1 120.7(4) .
C34 C29 H29A 104.5 .
C30 C29 H29A 104.5 .
P1 C29 H29A 104.5 .
N3 C35 C36 109.0(4) .
N3 C35 H35A 109.9 .
C36 C35 H35A 109.9 .
N3 C35 H35B 109.9 .
C36 C35 H35B 109.9 .
H35A C35 H35B 108.3 .
C29 C34 C33 115.1(5) .
C29 C34 H34A 108.5 .
C33 C34 H34A 108.5 .
C29 C34 H34B 108.5 .
C33 C34 H34B 108.5 .
H34A C34 H34B 107.5 .
C37 C38 C39 111.1(4) .
C37 C38 H38A 109.4 .
C39 C38 H38A 109.4 .
C37 C38 H38B 109.4 .
C39 C38 H38B 109.4 .
H38A C38 H38B 108.0 .
C35 C36 C37 108.9(4) .
C35 C36 H36A 109.9 .
C37 C36 H36A 109.9 .
C35 C36 H36B 109.9 .
C37 C36 H36B 109.9 .
H36A C36 H36B 108.3 .
N3 C39 C38 111.2(4) .
N3 C39 H39A 109.4 .
C38 C39 H39A 109.4 .
N3 C39 H39B 109.4 .
C38 C39 H39B 109.4 .
H39A C39 H39B 108.0 .
C38 C37 C36 110.7(5) .
C38 C37 H37A 109.5 .
C36 C37 H37A 109.5 .
C38 C37 H37B 109.5 .
C36 C37 H37B 109.5 .
H37A C37 H37B 108.1 .
C29 C30 C31 109.9(5) .
C29 C30 H30A 109.7 .
C31 C30 H30A 109.7 .
C29 C30 H30B 109.7 .
C31 C30 H30B 109.7 .
H30A C30 H30B 108.2 .
C31 C32 C33 109.7(6) .
C31 C32 H32A 109.7 .
C33 C32 H32A 109.7 .
C31 C32 H32B 109.7 .
C33 C32 H32B 109.7 .
H32A C32 H32B 108.2 .
C42 C41 C40 110.8(4) .
C42 C41 H41A 109.5 .
C40 C41 H41A 109.5 .
C42 C41 H41B 109.5 .
C40 C41 H41B 109.5 .
H41A C41 H41B 108.1 .
C32 C31 C30 111.4(4) .
C32 C31 H31A 109.4 .
C30 C31 H31A 109.4 .
C32 C31 H31B 109.4 .
C30 C31 H31B 109.4 .
H31A C31 H31B 108.0 .
C41 C42 C43 109.8(5) .
C41 C42 H42A 109.7 .
C43 C42 H42A 109.7 .
C41 C42 H42B 109.7 .
C43 C42 H42B 109.7 .
H42A C42 H42B 108.2 .
C44 C43 C42 110.0(4) .
C44 C43 H43A 109.7 .
C42 C43 H43A 109.7 .
C44 C43 H43B 109.7 .
C42 C43 H43B 109.7 .
H43A C43 H43B 108.2 .
C34 C33 C32 111.4(4) .
C34 C33 H33A 109.4 .
C32 C33 H33A 109.4 .
C34 C33 H33B 109.4 .
C32 C33 H33B 109.4 .
H33A C33 H33B 108.0 .

loop_
_geom_bond_atom_site_label_1
_geom_bond_atom_site_label_2
_geom_bond_distance
_geom_bond_site_symmetry_2
Ru1 C1 1.839(3) .
Ru1 C8 2.097(3) .
Ru1 P1 2.3820(10) .
Ru1 Cl1 2.3944(9) .
Ru1 Cl2 2.4005(10) .
P1 N3 1.678(4) .
P1 N4 1.694(3) .
P1 C29 1.802(5) .
N1 C8 1.344(4) .
N1 C11 1.431(4) .
N1 C10 1.477(4) .
C2 C3 1.390(5) .
C2 C7 1.408(5) .
C2 C1 1.468(5) .
C1 H1A 0.9500 .
C20 C25 1.394(5) .
C20 C21 1.407(5) .
C20 N2 1.437(4) .
N2 C8 1.346(4) .
N2 C9 1.476(4) .
C25 C24 1.397(5) .
C25 C28 1.501(5) .
C21 C22 1.386(5) .
C21 C26 1.505(5) .
C9 C10 1.519(5) .
C9 H9A 0.9900 .
C9 H9B 0.9900 .
C10 H10A 0.9900 .
C10 H10B 0.9900 .
C19 C16 1.502(5) .
C19 H19A 0.9800 .
C19 H19B 0.9800 .
C19 H19C 0.9800 .
C26 H26A 0.9800 .
C26 H26B 0.9800 .
C26 H26C 0.9800 .
C6 C5 1.373(7) .
C6 C7 1.389(6) .
C6 H6A 0.9500 .
C28 H28A 0.9800 .
C28 H28B 0.9800 .
C28 H28C 0.9800 .
C11 C12 1.399(5) .
C11 C16 1.401(5) .
C13 C14 1.386(6) .
C13 C12 1.397(5) .
C13 H13A 0.9500 .
C24 C23 1.391(5) .
C24 H24A 0.9500 .
C12 C17 1.502(5) .
C16 C15 1.390(5) .
C23 C22 1.393(5) .
C23 C27 1.509(5) .
C7 H7A 0.9500 .
C22 H22A 0.9500 .
C17 H17A 0.9800 .
C17 H17B 0.9800 .
C17 H17C 0.9800 .
C27 H27A 0.9800 .
C27 H27B 0.9800 .
C27 H27C 0.9800 .
C15 C14 1.391(6) .
C15 H15A 0.9500 .
C5 C4 1.385(7) .
C5 H5A 0.9500 .
C3 C4 1.392(6) .
C3 H3A 0.9500 .
C14 C18 1.509(6) .
C4 H4A 0.9500 .
C18 H18A 0.9800 .
C18 H18B 0.9800 .
C18 H18C 0.9800 .
O1 C48 1.435(11) .
O1 C45 1.460(10) .
C47 C48 1.388(15) .
C47 C46 1.634(15) .
C47 H47A 0.9900 .
C47 H47B 0.9900 .
C46 C45 1.499(13) .
C46 H46A 0.9900 .
C46 H46B 0.9900 .
C45 H45A 0.9900 .
C45 H45B 0.9900 .
C48 H48A 0.9900 .
C48 H48B 0.9900 .
C49 C50 1.4998(11) .
C49 H49A 0.9800 .
C49 H49B 0.9800 .
C49 H49C 0.9800 .
O2 C50 1.4997(11) .
O2 C50 1.4997(11) 3_676
C50 H50A 0.9900 .
C50 H50B 0.9900 .
N4 C44 1.459(5) .
N4 C40 1.466(5) .
C40 C41 1.524(6) .
C40 H40A 0.9900 .
C40 H40B 0.9900 .
N3 C35 1.443(5) .
N3 C39 1.486(5) .
C44 C43 1.515(7) .
C44 H44A 0.9900 .
C44 H44B 0.9900 .
C29 C34 1.482(6) .
C29 C30 1.515(6) .
C29 H29A 1.0000 .
C35 C36 1.526(6) .
C35 H35A 0.9900 .
C35 H35B 0.9900 .
C34 C33 1.522(7) .
C34 H34A 0.9900 .
C34 H34B 0.9900 .
C38 C37 1.459(8) .
C38 C39 1.508(8) .
C38 H38A 0.9900 .
C38 H38B 0.9900 .
C36 C37 1.542(8) .
C36 H36A 0.9900 .
C36 H36B 0.9900 .
C39 H39A 0.9900 .
C39 H39B 0.9900 .
C37 H37A 0.9900 .
C37 H37B 0.9900 .
C30 C31 1.535(9) .
C30 H30A 0.9900 .
C30 H30B 0.9900 .
C32 C31 1.507(9) .
C32 C33 1.525(8) .
C32 H32A 0.9900 .
C32 H32B 0.9900 .
C41 C42 1.506(9) .
C41 H41A 0.9900 .
C41 H41B 0.9900 .
C31 H31A 0.9900 .
C31 H31B 0.9900 .
C42 C43 1.528(8) .
C42 H42A 0.9900 .
C42 H42B 0.9900 .
C43 H43A 0.9900 .
C43 H43B 0.9900 .
C33 H33A 0.9900 .
C33 H33B 0.9900 .

loop_
_geom_torsion_atom_site_label_1
_geom_torsion_atom_site_label_2
_geom_torsion_atom_site_label_3
_geom_torsion_atom_site_label_4
_geom_torsion
C3 C2 C1 Ru1 1.5(6)
C7 C2 C1 Ru1 -179.7(3)
C8 Ru1 C1 C2 -92.4(4)
P1 Ru1 C1 C2 85.5(4)
Cl1 Ru1 C1 C2 -5.7(4)
Cl2 Ru1 C1 C2 174.5(4)
C25 C20 N2 C8 -106.7(4)
C21 C20 N2 C8 82.3(4)
C25 C20 N2 C9 84.0(4)
C21 C20 N2 C9 -87.0(4)
C21 C20 C25 C24 -4.6(5)
N2 C20 C25 C24 -175.2(3)
C21 C20 C25 C28 173.3(3)
N2 C20 C25 C28 2.7(5)
C25 C20 C21 C22 4.9(5)
N2 C20 C21 C22 175.8(3)
C25 C20 C21 C26 -173.2(3)
N2 C20 C21 C26 -2.4(5)
C8 N2 C9 C10 -8.1(4)
C20 N2 C9 C10 162.6(3)
C8 N1 C10 C9 -8.8(4)
C11 N1 C10 C9 -179.1(3)
N2 C9 C10 N1 9.3(4)
C8 N1 C11 C12 107.1(4)
C10 N1 C11 C12 -84.2(4)
C8 N1 C11 C16 -77.8(4)
C10 N1 C11 C16 90.9(4)
C20 C25 C24 C23 1.4(6)
C28 C25 C24 C23 -176.6(4)
C14 C13 C12 C11 -0.6(5)
C14 C13 C12 C17 -179.4(4)
C16 C11 C12 C13 1.9(5)
N1 C11 C12 C13 176.9(3)
C16 C11 C12 C17 -179.4(3)
N1 C11 C12 C17 -4.4(5)
C12 C11 C16 C15 -2.0(5)
N1 C11 C16 C15 -176.9(3)
C12 C11 C16 C19 178.3(3)
N1 C11 C16 C19 3.4(5)
C11 N1 C8 N2 173.1(3)
C10 N1 C8 N2 4.0(4)
C11 N1 C8 Ru1 -17.4(5)
C10 N1 C8 Ru1 173.6(2)
C20 N2 C8 N1 -166.7(3)
C9 N2 C8 N1 2.9(4)
C20 N2 C8 Ru1 23.2(5)
C9 N2 C8 Ru1 -167.2(2)
C25 C24 C23 C22 1.4(6)
C25 C24 C23 C27 -178.5(4)
C5 C6 C7 C2 1.2(6)
C3 C2 C7 C6 -1.1(5)
C1 C2 C7 C6 -179.9(3)
C20 C21 C22 C23 -2.0(5)
C26 C21 C22 C23 176.1(3)
C24 C23 C22 C21 -1.0(6)
C27 C23 C22 C21 178.8(4)
C11 C16 C15 C14 0.8(6)
C19 C16 C15 C14 -179.6(4)
C7 C6 C5 C4 -0.6(7)
C7 C2 C3 C4 0.3(6)
C1 C2 C3 C4 179.0(4)
C12 C13 C14 C15 -0.5(6)
C12 C13 C14 C18 -179.7(4)
C16 C15 C14 C13 0.5(6)
C16 C15 C14 C18 179.6(4)
C6 C5 C4 C3 -0.2(7)
C2 C3 C4 C5 0.3(7)
C48 C47 C46 C45 12.1(10)
C48 O1 C45 C46 -37.1(10)
C47 C46 C45 O1 14.7(9)
C46 C47 C48 O1 -34.0(10)
C45 O1 C48 C47 43.8(10)
N3 P1 N4 C44 -158.8(3)
C29 P1 N4 C44 -47.9(3)
Ru1 P1 N4 C44 75.5(3)
N3 P1 N4 C40 57.5(3)
C29 P1 N4 C40 168.4(3)
Ru1 P1 N4 C40 -68.2(3)
C44 N4 C40 C41 61.5(5)
P1 N4 C40 C41 -151.6(3)
N4 P1 N3 C35 -159.7(3)
C29 P1 N3 C35 92.3(4)
Ru1 P1 N3 C35 -43.3(4)
N4 P1 N3 C39 49.9(4)
C29 P1 N3 C39 -58.1(4)
Ru1 P1 N3 C39 166.4(3)
C40 N4 C44 C43 -63.1(4)
P1 N4 C44 C43 151.0(3)
N3 P1 C29 C34 -66.4(4)
N4 P1 C29 C34 -173.8(3)
Ru1 P1 C29 C34 70.4(4)
N3 P1 C29 C30 64.4(4)
N4 P1 C29 C30 -43.0(4)
Ru1 P1 C29 C30 -158.8(3)
C39 N3 C35 C36 -59.6(5)
P1 N3 C35 C36 148.0(4)
C30 C29 C34 C33 53.6(7)
P1 C29 C34 C33 -170.1(4)
N3 C35 C36 C37 58.9(6)
C35 N3 C39 C38 57.1(6)
P1 N3 C39 C38 -150.1(4)
C37 C38 C39 N3 -54.2(6)
C39 C38 C37 C36 55.5(6)
C35 C36 C37 C38 -57.9(6)
C34 C29 C30 C31 -56.4(6)
P1 C29 C30 C31 172.1(4)
N4 C40 C41 C42 -56.6(5)
C33 C32 C31 C30 -57.7(7)
C29 C30 C31 C32 60.5(6)
C40 C41 C42 C43 54.6(6)
N4 C44 C43 C42 59.6(6)
C41 C42 C43 C44 -56.2(7)
C29 C34 C33 C32 -51.9(9)
C31 C32 C33 C34 52.0(9)
